data_4086809
loop_
_publ_author_name
'Utegenov, Kamil I.'
'Krivykh, Vasilii V.'
'Mazhuga, Andrei M.'
'Chudin, Oleg S.'
'Smol'yakov, Aleksander F.'
'Dolgushin, Fedor M.'
'Goryunov, Evgenii I.'
'Ustynyuk, Nikolai A.'

_publ_section_title
;
 Reactions of Manganese and Rhenium Vinylidene Complexes with
 Hydrophosphoryl Compounds
;
_journal_issue 23
_journal_name_full Organometallics
_journal_page_first 3903
_journal_page_last 3913
_journal_paper_doi 10.1021/acs.organomet.6b00626
_journal_volume 35
_journal_year 2016
_chemical_formula_moiety 'C27 H12 F10 O3 P Re, C3 H6 O'
_chemical_formula_sum 'C30 H18 F10 O4 P Re'
_chemical_formula_weight 849.61
_space_group_crystal_system triclinic
_space_group_IT_number 2
_space_group_name_Hall '-P 1'
_space_group_name_H-M_alt 'P -1'
_symmetry_space_group_name_Hall '-P 1'
_symmetry_space_group_name_H-M 'P -1'
_atom_sites_solution_hydrogens geom
_audit_creation_method SHELXL-2014/7
_cell_angle_alpha 61.4248(8)
_cell_angle_beta 73.9864(9)
_cell_angle_gamma 77.9876(9)
_cell_formula_units_Z 2
_cell_length_a 10.6325(6)
_cell_length_b 12.3889(7)
_cell_length_c 12.8280(8)
_cell_measurement_reflns_used 9816
_cell_measurement_temperature 120(2)
_cell_measurement_theta_max 33.36
_cell_measurement_theta_min 2.38
_cell_volume 1420.54(14)
_computing_cell_refinement 'Bruker SAINT'
_computing_data_collection 'Bruker APEX2'
_computing_data_reduction 'Bruker SAINT'
_computing_molecular_graphics 'Bruker SHELXTL'
_computing_publication_material 'Bruker SHELXTL'
_computing_structure_refinement 'SHELXL-2014/7 (Sheldrick, 2014)'
_computing_structure_solution 'SHELXS-97 (Sheldrick 2008)'
_diffrn_ambient_temperature 120(2)
_diffrn_measured_fraction_theta_full 1.000
_diffrn_measured_fraction_theta_max 1.000
_diffrn_measurement_device_type 'Bruker APEX-II CCD'
_diffrn_measurement_method '\f and \w scans'
_diffrn_radiation_type MoK\a
_diffrn_radiation_wavelength 0.71073
_diffrn_reflns_av_R_equivalents 0.0190
_diffrn_reflns_av_unetI/netI 0.0189
_diffrn_reflns_Laue_measured_fraction_full 1.000
_diffrn_reflns_Laue_measured_fraction_max 1.000
_diffrn_reflns_limit_h_max 14
_diffrn_reflns_limit_h_min -14
_diffrn_reflns_limit_k_max 17
_diffrn_reflns_limit_k_min -17
_diffrn_reflns_limit_l_max 18
_diffrn_reflns_limit_l_min -18
_diffrn_reflns_number 24369
_diffrn_reflns_point_group_measured_fraction_full 1.000
_diffrn_reflns_point_group_measured_fraction_max 1.000
_diffrn_reflns_theta_full 25.242
_diffrn_reflns_theta_max 29.999
_diffrn_reflns_theta_min 1.847
_exptl_absorpt_coefficient_mu 4.437
_exptl_absorpt_correction_T_max 0.665
_exptl_absorpt_correction_T_min 0.403
_exptl_absorpt_correction_type multi-scan
_exptl_absorpt_process_details SADABS
_exptl_crystal_colour red
_exptl_crystal_density_diffrn 1.986
_exptl_crystal_description prism
_exptl_crystal_F_000 820
_exptl_crystal_size_max 0.260
_exptl_crystal_size_mid 0.140
_exptl_crystal_size_min 0.100
_refine_diff_density_max 0.642
_refine_diff_density_min -0.614
_refine_diff_density_rms 0.072
_refine_ls_extinction_coef .
_refine_ls_extinction_method none
_refine_ls_goodness_of_fit_ref 1.089
_refine_ls_hydrogen_treatment constr
_refine_ls_matrix_type full
_refine_ls_number_parameters 417
_refine_ls_number_reflns 8278
_refine_ls_number_restraints 0
_refine_ls_restrained_S_all 1.089
_refine_ls_R_factor_all 0.0147
_refine_ls_R_factor_gt 0.0138
_refine_ls_shift/su_max 0.005
_refine_ls_shift/su_mean 0.000
_refine_ls_structure_factor_coef Fsqd
_refine_ls_weighting_details 'w=1/[\s^2^(Fo^2^)+(0.0104P)^2^+0.8002P] where P=(Fo^2^+2Fc^2^)/3'
_refine_ls_weighting_scheme calc
_refine_ls_wR_factor_gt 0.0325
_refine_ls_wR_factor_ref 0.0328
_reflns_Friedel_coverage 0.000
_reflns_Friedel_fraction_full .
_reflns_Friedel_fraction_max .
_reflns_number_gt 8040
_reflns_number_total 8278
_reflns_threshold_expression 'I > 2\s(I)'
_cod_data_source_file om6b00626_si_002.cif
_cod_data_source_block repo
_cod_database_code 4086809
_shelx_shelxl_version_number 2014/7
_shelx_space_group_comment
; 
The symmetry employed for this shelxl refinement is uniquely defined 
by the following loop, which should always be used as a source of 
symmetry information in preference to the above space-group names. 
They are only intended as comments. 
;
_shelx_estimated_absorpt_t_min 0.392
_shelx_estimated_absorpt_t_max 0.665

loop_
_space_group_symop_operation_xyz
'x, y, z'
'-x, -y, -z'

loop_
_atom_site_label
_atom_site_type_symbol
_atom_site_fract_x
_atom_site_fract_y
_atom_site_fract_z
_atom_site_U_iso_or_equiv
_atom_site_adp_type
_atom_site_occupancy
_atom_site_site_symmetry_order
_atom_site_calc_flag
_atom_site_refinement_flags_posn
_atom_site_refinement_flags_adp
_atom_site_refinement_flags_occupancy
_atom_site_disorder_assembly
_atom_site_disorder_group
Re1 Re 0.89866(2) 0.71732(2) 0.21159(2) 0.01094(2) Uani 1 1 d . . . . .
P1 P 0.81196(3) 0.70950(3) 0.48833(3) 0.01050(6) Uani 1 1 d . . . . .
F17 F 1.04091(9) 0.85206(10) 0.46450(9) 0.0223(2) Uani 1 1 d . . . . .
F18 F 1.08988(10) 0.88988(10) 0.63716(10) 0.0269(2) Uani 1 1 d . . . . .
F19 F 0.92371(11) 0.81916(10) 0.85671(9) 0.0267(2) Uani 1 1 d . . . . .
F20 F 0.69822(11) 0.72252(10) 0.89830(9) 0.0260(2) Uani 1 1 d . . . . .
F21 F 0.65172(9) 0.67269(9) 0.72973(8) 0.01811(18) Uani 1 1 d . . . . .
F23 F 0.54740(9) 0.59342(9) 0.56475(10) 0.0231(2) Uani 1 1 d . . . . .
F24 F 0.31168(9) 0.70844(9) 0.52561(10) 0.0260(2) Uani 1 1 d . . . . .
F25 F 0.27900(9) 0.95894(9) 0.40271(9) 0.0227(2) Uani 1 1 d . . . . .
F26 F 0.48591(9) 1.09364(9) 0.32587(9) 0.0223(2) Uani 1 1 d . . . . .
F27 F 0.72154(9) 0.98148(8) 0.37366(9) 0.01876(18) Uani 1 1 d . . . . .
O1 O 1.08303(12) 0.87450(12) -0.02078(11) 0.0238(2) Uani 1 1 d . . . . .
O2 O 0.70313(11) 0.94876(11) 0.14901(11) 0.0212(2) Uani 1 1 d . . . . .
O3 O 0.82010(10) 0.57325(10) 0.54922(10) 0.0151(2) Uani 1 1 d . . . . .
C1 C 0.87942(17) 0.51035(14) 0.34057(14) 0.0200(3) Uani 1 1 d . . . . .
H1A H 0.8954 0.4663 0.4251 0.024 Uiso 1 1 calc R U . . .
C2 C 0.75639(17) 0.56419(15) 0.30765(16) 0.0218(3) Uani 1 1 d . . . . .
H2A H 0.6705 0.5643 0.3646 0.026 Uiso 1 1 calc R U . . .
C3 C 0.77566(17) 0.60898(16) 0.17890(16) 0.0226(3) Uani 1 1 d . . . . .
H3A H 0.7051 0.6454 0.1305 0.027 Uiso 1 1 calc R U . . .
C4 C 0.90885(18) 0.58074(15) 0.13481(15) 0.0210(3) Uani 1 1 d . . . . .
H4A H 0.9488 0.5946 0.0496 0.025 Uiso 1 1 calc R U . . .
C5 C 0.97424(17) 0.52040(15) 0.23387(15) 0.0201(3) Uani 1 1 d . . . . .
H5A H 1.0677 0.4842 0.2306 0.024 Uiso 1 1 calc R U . . .
C6 C 0.91569(13) 0.77945(13) 0.34319(12) 0.0115(2) Uani 1 1 d . . . . .
H6A H 0.9177 0.8706 0.3095 0.014 Uiso 1 1 calc R U . . .
C7 C 1.03937(13) 0.71492(13) 0.31496(12) 0.0118(2) Uani 1 1 d . . . . .
H7A H 1.0517 0.6314 0.3837 0.014 Uiso 1 1 calc R U . . .
C8 C 1.16461(14) 0.77494(14) 0.25657(13) 0.0134(3) Uani 1 1 d . . . . .
C9 C 1.16895(15) 0.90285(15) 0.18675(14) 0.0167(3) Uani 1 1 d . . . . .
H9A H 1.0897 0.9546 0.1728 0.020 Uiso 1 1 calc R U . . .
C10 C 1.28862(17) 0.95445(16) 0.13771(14) 0.0217(3) Uani 1 1 d . . . . .
H10A H 1.2904 1.0412 0.0904 0.026 Uiso 1 1 calc R U . . .
C11 C 1.40526(17) 0.88025(19) 0.15730(16) 0.0271(4) Uani 1 1 d . . . . .
H11A H 1.4868 0.9157 0.1236 0.033 Uiso 1 1 calc R U . . .
C12 C 1.40164(16) 0.75392(19) 0.22649(17) 0.0287(4) Uani 1 1 d . . . . .
H12A H 1.4812 0.7027 0.2405 0.034 Uiso 1 1 calc R U . . .
C13 C 1.28218(15) 0.70101(16) 0.27594(15) 0.0204(3) Uani 1 1 d . . . . .
H13A H 1.2811 0.6142 0.3230 0.025 Uiso 1 1 calc R U . . .
C14 C 1.01443(15) 0.81816(14) 0.06922(14) 0.0161(3) Uani 1 1 d . . . . .
C15 C 0.77779(14) 0.86286(14) 0.17120(13) 0.0153(3) Uani 1 1 d . . . . .
C16 C 0.84350(14) 0.76116(13) 0.59023(13) 0.0124(2) Uani 1 1 d . . . . .
C17 C 0.95439(14) 0.81697(14) 0.57039(13) 0.0149(3) Uani 1 1 d . . . . .
C18 C 0.98177(15) 0.83710(15) 0.65869(15) 0.0177(3) Uani 1 1 d . . . . .
C19 C 0.89670(17) 0.80242(15) 0.77006(14) 0.0185(3) Uani 1 1 d . . . . .
C20 C 0.78305(16) 0.75020(14) 0.79251(13) 0.0172(3) Uani 1 1 d . . . . .
C21 C 0.75980(14) 0.72852(13) 0.70361(13) 0.0140(3) Uani 1 1 d . . . . .
C22 C 0.64620(13) 0.78282(13) 0.46756(12) 0.0116(2) Uani 1 1 d . . . . .
C23 C 0.53710(14) 0.71690(13) 0.50595(13) 0.0144(3) Uani 1 1 d . . . . .
C24 C 0.41385(14) 0.77501(14) 0.48585(14) 0.0163(3) Uani 1 1 d . . . . .
C25 C 0.39639(14) 0.90187(14) 0.42456(14) 0.0152(3) Uani 1 1 d . . . . .
C26 C 0.50194(14) 0.97045(13) 0.38555(13) 0.0143(3) Uani 1 1 d . . . . .
C27 C 0.62310(14) 0.91055(13) 0.40944(13) 0.0124(3) Uani 1 1 d . . . . .
O1S O 0.79168(17) 0.46512(15) 0.98140(15) 0.0444(4) Uani 1 1 d . . . . .
C1S C 0.6306(3) 0.3489(3) 0.9979(3) 0.0555(7) Uani 1 1 d . . . . .
H1SA H 0.6442 0.3985 0.9097 0.083 Uiso 1 1 calc R U . . .
H1SB H 0.5389 0.3632 1.0348 0.083 Uiso 1 1 calc R U . . .
H1SC H 0.6509 0.2613 1.0173 0.083 Uiso 1 1 calc R U . . .
C2S C 0.71876(19) 0.38482(19) 1.04652(18) 0.0305(4) Uani 1 1 d . . . . .
C3S C 0.7133(3) 0.3163(2) 1.1802(2) 0.0508(6) Uani 1 1 d . . . . .
H3SA H 0.6240 0.3277 1.2237 0.076 Uiso 1 1 calc R U . . .
H3SB H 0.7748 0.3480 1.2013 0.076 Uiso 1 1 calc R U . . .
H3SC H 0.7376 0.2282 1.2033 0.076 Uiso 1 1 calc R U . . .

loop_
_atom_site_aniso_label
_atom_site_aniso_U_11
_atom_site_aniso_U_22
_atom_site_aniso_U_33
_atom_site_aniso_U_23
_atom_site_aniso_U_13
_atom_site_aniso_U_12
Re1 0.01127(3) 0.01094(3) 0.01040(3) -0.00369(2) -0.00311(2) -0.00216(2)
P1 0.00942(15) 0.01009(16) 0.01135(15) -0.00400(13) -0.00267(12) -0.00092(12)
F17 0.0167(4) 0.0343(6) 0.0188(4) -0.0128(4) 0.0011(4) -0.0121(4)
F18 0.0241(5) 0.0342(6) 0.0309(5) -0.0160(5) -0.0090(4) -0.0114(4)
F19 0.0387(6) 0.0286(5) 0.0228(5) -0.0152(4) -0.0147(4) -0.0025(5)
F20 0.0321(5) 0.0319(6) 0.0142(4) -0.0120(4) 0.0012(4) -0.0069(4)
F21 0.0156(4) 0.0210(5) 0.0163(4) -0.0070(4) 0.0002(3) -0.0069(4)
F23 0.0174(4) 0.0112(4) 0.0334(5) -0.0024(4) -0.0062(4) -0.0045(3)
F24 0.0133(4) 0.0229(5) 0.0375(6) -0.0073(4) -0.0053(4) -0.0088(4)
F25 0.0107(4) 0.0240(5) 0.0304(5) -0.0095(4) -0.0082(4) 0.0028(4)
F26 0.0181(4) 0.0110(4) 0.0311(5) -0.0046(4) -0.0068(4) 0.0023(3)
F27 0.0126(4) 0.0128(4) 0.0302(5) -0.0080(4) -0.0045(4) -0.0038(3)
O1 0.0240(6) 0.0299(6) 0.0159(5) -0.0075(5) 0.0003(4) -0.0123(5)
O2 0.0182(5) 0.0198(6) 0.0211(6) -0.0051(5) -0.0073(4) 0.0015(4)
O3 0.0162(5) 0.0106(5) 0.0157(5) -0.0039(4) -0.0034(4) -0.0005(4)
C1 0.0329(9) 0.0110(7) 0.0156(7) -0.0033(5) -0.0056(6) -0.0071(6)
C2 0.0231(8) 0.0186(8) 0.0258(8) -0.0114(6) 0.0016(6) -0.0115(6)
C3 0.0257(8) 0.0205(8) 0.0285(8) -0.0118(7) -0.0111(7) -0.0064(6)
C4 0.0320(9) 0.0166(7) 0.0183(7) -0.0102(6) -0.0044(6) -0.0050(6)
C5 0.0250(8) 0.0131(7) 0.0234(8) -0.0090(6) -0.0068(6) 0.0000(6)
C6 0.0106(6) 0.0116(6) 0.0115(6) -0.0042(5) -0.0026(5) -0.0016(5)
C7 0.0110(6) 0.0125(6) 0.0114(6) -0.0042(5) -0.0036(5) -0.0014(5)
C8 0.0116(6) 0.0170(7) 0.0123(6) -0.0067(5) -0.0022(5) -0.0025(5)
C9 0.0160(7) 0.0179(7) 0.0158(7) -0.0064(6) -0.0027(5) -0.0042(6)
C10 0.0237(8) 0.0245(8) 0.0166(7) -0.0071(6) 0.0000(6) -0.0128(7)
C11 0.0162(7) 0.0405(10) 0.0235(8) -0.0110(7) 0.0000(6) -0.0141(7)
C12 0.0117(7) 0.0384(10) 0.0297(9) -0.0102(8) -0.0045(6) -0.0022(7)
C13 0.0123(7) 0.0229(8) 0.0209(7) -0.0060(6) -0.0032(6) -0.0013(6)
C14 0.0170(7) 0.0183(7) 0.0155(6) -0.0078(6) -0.0057(5) -0.0029(5)
C15 0.0141(6) 0.0181(7) 0.0126(6) -0.0045(5) -0.0037(5) -0.0045(5)
C16 0.0127(6) 0.0121(6) 0.0130(6) -0.0052(5) -0.0053(5) 0.0005(5)
C17 0.0142(6) 0.0159(7) 0.0146(6) -0.0062(5) -0.0038(5) -0.0022(5)
C18 0.0177(7) 0.0171(7) 0.0219(7) -0.0086(6) -0.0093(6) -0.0023(6)
C19 0.0257(8) 0.0167(7) 0.0181(7) -0.0093(6) -0.0116(6) 0.0020(6)
C20 0.0213(7) 0.0166(7) 0.0125(6) -0.0062(5) -0.0034(5) -0.0002(6)
C21 0.0141(6) 0.0124(6) 0.0150(6) -0.0049(5) -0.0046(5) -0.0010(5)
C22 0.0097(6) 0.0126(6) 0.0125(6) -0.0055(5) -0.0023(5) -0.0012(5)
C23 0.0147(6) 0.0110(6) 0.0159(6) -0.0043(5) -0.0031(5) -0.0028(5)
C24 0.0111(6) 0.0177(7) 0.0197(7) -0.0070(6) -0.0023(5) -0.0053(5)
C25 0.0100(6) 0.0187(7) 0.0167(7) -0.0080(6) -0.0039(5) 0.0009(5)
C26 0.0136(6) 0.0110(6) 0.0166(6) -0.0054(5) -0.0032(5) 0.0007(5)
C27 0.0104(6) 0.0125(6) 0.0153(6) -0.0068(5) -0.0014(5) -0.0030(5)
O1S 0.0459(9) 0.0388(9) 0.0402(9) -0.0171(7) 0.0099(7) -0.0136(7)
C1S 0.0475(14) 0.077(2) 0.0544(16) -0.0373(15) -0.0091(12) -0.0132(14)
C2S 0.0247(9) 0.0306(10) 0.0334(10) -0.0165(8) 0.0004(7) 0.0003(7)
C3S 0.0614(16) 0.0426(13) 0.0385(12) -0.0011(10) -0.0165(11) -0.0205(12)

loop_
_atom_type_symbol
_atom_type_description
_atom_type_scat_dispersion_real
_atom_type_scat_dispersion_imag
_atom_type_scat_source
C C 0.0033 0.0016 'International Tables Vol C Tables 4.2.6.8 and 6.1.1.4'
H H 0.0000 0.0000 'International Tables Vol C Tables 4.2.6.8 and 6.1.1.4'
O O 0.0106 0.0060 'International Tables Vol C Tables 4.2.6.8 and 6.1.1.4'
F F 0.0171 0.0103 'International Tables Vol C Tables 4.2.6.8 and 6.1.1.4'
P P 0.1023 0.0942 'International Tables Vol C Tables 4.2.6.8 and 6.1.1.4'
Re Re -1.0185 7.2310 'International Tables Vol C Tables 4.2.6.8 and 6.1.1.4'

loop_
_geom_angle_atom_site_label_1
_geom_angle_atom_site_label_2
_geom_angle_atom_site_label_3
_geom_angle
_geom_angle_site_symmetry_1
_geom_angle_site_symmetry_3
C14 Re1 C15 84.79(6) . .
C14 Re1 C6 101.38(6) . .
C15 Re1 C6 79.42(6) . .
C14 Re1 C7 86.26(6) . .
C15 Re1 C7 112.20(6) . .
C6 Re1 C7 37.62(5) . .
C14 Re1 C3 113.85(6) . .
C15 Re1 C3 94.53(6) . .
C6 Re1 C3 143.63(6) . .
C7 Re1 C3 148.32(6) . .
C14 Re1 C4 91.13(6) . .
C15 Re1 C4 121.12(6) . .
C6 Re1 C4 157.16(6) . .
C7 Re1 C4 126.13(6) . .
C3 Re1 C4 35.73(6) . .
C14 Re1 C5 103.19(6) . .
C15 Re1 C5 154.38(6) . .
C6 Re1 C5 121.61(6) . .
C7 Re1 C5 92.77(6) . .
C3 Re1 C5 59.91(6) . .
C4 Re1 C5 35.91(6) . .
C14 Re1 C1 138.52(7) . .
C15 Re1 C1 134.50(6) . .
C6 Re1 C1 99.20(5) . .
C7 Re1 C1 88.62(5) . .
C3 Re1 C1 59.97(6) . .
C4 Re1 C1 59.78(6) . .
C5 Re1 C1 35.99(6) . .
C14 Re1 C2 149.42(6) . .
C15 Re1 C2 101.23(6) . .
C6 Re1 C2 109.19(5) . .
C7 Re1 C2 117.83(6) . .
C3 Re1 C2 36.35(6) . .
C4 Re1 C2 59.92(6) . .
C5 Re1 C2 59.91(6) . .
C1 Re1 C2 35.73(6) . .
O3 P1 C6 116.56(7) . .
O3 P1 C16 108.28(6) . .
C6 P1 C16 109.82(7) . .
O3 P1 C22 113.73(6) . .
C6 P1 C22 105.40(6) . .
C16 P1 C22 102.07(7) . .
C2 C1 C5 108.39(14) . .
C2 C1 Re1 72.21(9) . .
C5 C1 Re1 71.97(9) . .
C2 C1 H1A 125.7 . .
C5 C1 H1A 125.7 . .
Re1 C1 H1A 125.7 . .
C1 C2 C3 107.45(15) . .
C1 C2 Re1 72.07(9) . .
C3 C2 Re1 71.20(9) . .
C1 C2 H2A 126.2 . .
C3 C2 H2A 126.2 . .
Re1 C2 H2A 126.2 . .
C4 C3 C2 108.06(15) . .
C4 C3 Re1 72.51(9) . .
C2 C3 Re1 72.45(9) . .
C4 C3 H3A 125.8 . .
C2 C3 H3A 125.8 . .
Re1 C3 H3A 125.8 . .
C3 C4 C5 108.45(15) . .
C3 C4 Re1 71.76(9) . .
C5 C4 Re1 72.20(9) . .
C3 C4 H4A 125.7 . .
C5 C4 H4A 125.7 . .
Re1 C4 H4A 125.7 . .
C4 C5 C1 107.64(15) . .
C4 C5 Re1 71.89(9) . .
C1 C5 Re1 72.04(9) . .
C4 C5 H5A 126.1 . .
C1 C5 H5A 126.1 . .
Re1 C5 H5A 126.1 . .
C7 C6 P1 119.54(10) . .
C7 C6 Re1 71.96(8) . .
P1 C6 Re1 114.41(7) . .
C7 C6 H6A 114.7 . .
P1 C6 H6A 114.7 . .
Re1 C6 H6A 114.7 . .
C6 C7 C8 122.83(12) . .
C6 C7 Re1 70.42(8) . .
C8 C7 Re1 123.84(9) . .
C6 C7 H7A 111.3 . .
C8 C7 H7A 111.3 . .
Re1 C7 H7A 111.3 . .
C13 C8 C9 118.70(14) . .
C13 C8 C7 118.41(13) . .
C9 C8 C7 122.85(13) . .
C10 C9 C8 120.43(15) . .
C10 C9 H9A 119.8 . .
C8 C9 H9A 119.8 . .
C11 C10 C9 120.54(16) . .
C11 C10 H10A 119.7 . .
C9 C10 H10A 119.7 . .
C12 C11 C10 119.33(15) . .
C12 C11 H11A 120.3 . .
C10 C11 H11A 120.3 . .
C11 C12 C13 120.67(16) . .
C11 C12 H12A 119.7 . .
C13 C12 H12A 119.7 . .
C8 C13 C12 120.33(16) . .
C8 C13 H13A 119.8 . .
C12 C13 H13A 119.8 . .
O1 C14 Re1 175.13(13) . .
O2 C15 Re1 178.50(14) . .
C17 C16 C21 116.32(13) . .
C17 C16 P1 125.06(11) . .
C21 C16 P1 118.08(10) . .
F17 C17 C18 116.86(13) . .
F17 C17 C16 121.05(13) . .
C18 C17 C16 122.09(14) . .
F18 C18 C19 119.72(14) . .
F18 C18 C17 120.63(14) . .
C19 C18 C17 119.66(14) . .
F19 C19 C18 120.07(14) . .
F19 C19 C20 119.67(15) . .
C18 C19 C20 120.26(14) . .
F20 C20 C21 121.39(14) . .
F20 C20 C19 119.83(14) . .
C21 C20 C19 118.78(14) . .
F21 C21 C20 117.58(13) . .
F21 C21 C16 119.57(13) . .
C20 C21 C16 122.84(13) . .
C27 C22 C23 115.84(13) . .
C27 C22 P1 120.59(10) . .
C23 C22 P1 123.56(11) . .
F23 C23 C24 116.85(13) . .
F23 C23 C22 121.00(13) . .
C24 C23 C22 122.15(13) . .
F24 C24 C25 119.82(13) . .
F24 C24 C23 120.20(14) . .
C25 C24 C23 119.98(13) . .
F25 C25 C24 120.68(13) . .
F25 C25 C26 119.73(14) . .
C24 C25 C26 119.59(13) . .
F26 C26 C27 120.66(13) . .
F26 C26 C25 119.99(13) . .
C27 C26 C25 119.34(13) . .
F27 C27 C26 117.11(13) . .
F27 C27 C22 119.85(12) . .
C26 C27 C22 123.04(13) . .
C2S C1S H1SA 109.5 . .
C2S C1S H1SB 109.5 . .
H1SA C1S H1SB 109.5 . .
C2S C1S H1SC 109.5 . .
H1SA C1S H1SC 109.5 . .
H1SB C1S H1SC 109.5 . .
O1S C2S C1S 121.9(2) . .
O1S C2S C3S 121.2(2) . .
C1S C2S C3S 116.9(2) . .
C2S C3S H3SA 109.5 . .
C2S C3S H3SB 109.5 . .
H3SA C3S H3SB 109.5 . .
C2S C3S H3SC 109.5 . .
H3SA C3S H3SC 109.5 . .
H3SB C3S H3SC 109.5 . .

loop_
_geom_bond_atom_site_label_1
_geom_bond_atom_site_label_2
_geom_bond_distance
_geom_bond_site_symmetry_2
Re1 C14 1.9049(15) .
Re1 C15 1.9185(16) .
Re1 C6 2.2237(14) .
Re1 C7 2.2442(13) .
Re1 C3 2.2933(15) .
Re1 C4 2.3030(16) .
Re1 C5 2.3071(16) .
Re1 C1 2.3080(15) .
Re1 C2 2.3098(15) .
P1 O3 1.4772(11) .
P1 C6 1.7764(14) .
P1 C16 1.8336(14) .
P1 C22 1.8340(15) .
F17 C17 1.3388(17) .
F18 C18 1.3380(17) .
F19 C19 1.3351(17) .
F20 C20 1.3345(18) .
F21 C21 1.3446(16) .
F23 C23 1.3391(17) .
F24 C24 1.3361(16) .
F25 C25 1.3313(17) .
F26 C26 1.3381(17) .
F27 C27 1.3455(15) .
O1 C14 1.1526(19) .
O2 C15 1.1519(19) .
C1 C2 1.416(2) .
C1 C5 1.426(2) .
C1 H1A 1.0000 .
C2 C3 1.436(2) .
C2 H2A 1.0000 .
C3 C4 1.410(3) .
C3 H3A 1.0000 .
C4 C5 1.421(2) .
C4 H4A 1.0000 .
C5 H5A 1.0000 .
C6 C7 1.441(2) .
C6 H6A 1.0000 .
C7 C8 1.4887(19) .
C7 H7A 1.0000 .
C8 C13 1.393(2) .
C8 C9 1.402(2) .
C9 C10 1.391(2) .
C9 H9A 0.9500 .
C10 C11 1.387(3) .
C10 H10A 0.9500 .
C11 C12 1.384(3) .
C11 H11A 0.9500 .
C12 C13 1.396(2) .
C12 H12A 0.9500 .
C13 H13A 0.9500 .
C16 C17 1.3923(19) .
C16 C21 1.394(2) .
C17 C18 1.383(2) .
C18 C19 1.380(2) .
C19 C20 1.384(2) .
C20 C21 1.382(2) .
C22 C27 1.390(2) .
C22 C23 1.3962(19) .
C23 C24 1.385(2) .
C24 C25 1.378(2) .
C25 C26 1.383(2) .
C26 C27 1.381(2) .
O1S C2S 1.207(2) .
C1S C2S 1.492(3) .
C1S H1SA 0.9800 .
C1S H1SB 0.9800 .
C1S H1SC 0.9800 .
C2S C3S 1.496(3) .
C3S H3SA 0.9800 .
C3S H3SB 0.9800 .
C3S H3SC 0.9800 .

loop_
_geom_torsion_atom_site_label_1
_geom_torsion_atom_site_label_2
_geom_torsion_atom_site_label_3
_geom_torsion_atom_site_label_4
_geom_torsion
_geom_torsion_site_symmetry_1
_geom_torsion_site_symmetry_2
_geom_torsion_site_symmetry_3
_geom_torsion_site_symmetry_4
C5 C1 C2 C3 -0.48(17) . . . .
Re1 C1 C2 C3 62.82(11) . . . .
C5 C1 C2 Re1 -63.30(11) . . . .
C1 C2 C3 C4 0.84(18) . . . .
Re1 C2 C3 C4 64.23(11) . . . .
C1 C2 C3 Re1 -63.39(11) . . . .
C2 C3 C4 C5 -0.88(18) . . . .
Re1 C3 C4 C5 63.31(11) . . . .
C2 C3 C4 Re1 -64.19(11) . . . .
C3 C4 C5 C1 0.59(18) . . . .
Re1 C4 C5 C1 63.61(11) . . . .
C3 C4 C5 Re1 -63.02(11) . . . .
C2 C1 C5 C4 -0.06(17) . . . .
Re1 C1 C5 C4 -63.51(11) . . . .
C2 C1 C5 Re1 63.45(11) . . . .
O3 P1 C6 C7 -29.51(13) . . . .
C16 P1 C6 C7 94.05(12) . . . .
C22 P1 C6 C7 -156.69(11) . . . .
O3 P1 C6 Re1 52.80(9) . . . .
C16 P1 C6 Re1 176.36(7) . . . .
C22 P1 C6 Re1 -74.38(8) . . . .
P1 C6 C7 C8 -133.35(12) . . . .
Re1 C6 C7 C8 118.29(13) . . . .
P1 C6 C7 Re1 108.36(9) . . . .
C6 C7 C8 C13 154.48(14) . . . .
Re1 C7 C8 C13 -118.25(14) . . . .
C6 C7 C8 C9 -23.1(2) . . . .
Re1 C7 C8 C9 64.12(18) . . . .
C13 C8 C9 C10 0.1(2) . . . .
C7 C8 C9 C10 177.77(14) . . . .
C8 C9 C10 C11 -0.1(2) . . . .
C9 C10 C11 C12 -0.1(3) . . . .
C10 C11 C12 C13 0.3(3) . . . .
C9 C8 C13 C12 0.0(2) . . . .
C7 C8 C13 C12 -177.71(15) . . . .
C11 C12 C13 C8 -0.2(3) . . . .
O3 P1 C16 C17 111.40(13) . . . .
C6 P1 C16 C17 -16.88(15) . . . .
C22 P1 C16 C17 -128.34(13) . . . .
O3 P1 C16 C21 -59.79(13) . . . .
C6 P1 C16 C21 171.93(11) . . . .
C22 P1 C16 C21 60.48(13) . . . .
C21 C16 C17 F17 -179.88(13) . . . .
P1 C16 C17 F17 8.8(2) . . . .
C21 C16 C17 C18 1.2(2) . . . .
P1 C16 C17 C18 -170.17(12) . . . .
F17 C17 C18 F18 0.3(2) . . . .
C16 C17 C18 F18 179.34(14) . . . .
F17 C17 C18 C19 -179.69(14) . . . .
C16 C17 C18 C19 -0.7(2) . . . .
F18 C18 C19 F19 -1.4(2) . . . .
C17 C18 C19 F19 178.62(14) . . . .
F18 C18 C19 C20 178.58(14) . . . .
C17 C18 C19 C20 -1.4(2) . . . .
F19 C19 C20 F20 3.3(2) . . . .
C18 C19 C20 F20 -176.73(15) . . . .
F19 C19 C20 C21 -177.12(14) . . . .
C18 C19 C20 C21 2.9(2) . . . .
F20 C20 C21 F21 -3.3(2) . . . .
C19 C20 C21 F21 177.09(14) . . . .
F20 C20 C21 C16 177.17(14) . . . .
C19 C20 C21 C16 -2.4(2) . . . .
C17 C16 C21 F21 -179.09(13) . . . .
P1 C16 C21 F21 -7.13(19) . . . .
C17 C16 C21 C20 0.4(2) . . . .
P1 C16 C21 C20 172.39(12) . . . .
O3 P1 C22 C27 -178.68(11) . . . .
C6 P1 C22 C27 -49.80(13) . . . .
C16 P1 C22 C27 64.95(13) . . . .
O3 P1 C22 C23 0.32(15) . . . .
C6 P1 C22 C23 129.20(13) . . . .
C16 P1 C22 C23 -116.05(13) . . . .
C27 C22 C23 F23 -178.88(13) . . . .
P1 C22 C23 F23 2.1(2) . . . .
C27 C22 C23 C24 0.9(2) . . . .
P1 C22 C23 C24 -178.14(12) . . . .
F23 C23 C24 F24 0.7(2) . . . .
C22 C23 C24 F24 -179.07(14) . . . .
F23 C23 C24 C25 -179.21(14) . . . .
C22 C23 C24 C25 1.0(2) . . . .
F24 C24 C25 F25 -1.1(2) . . . .
C23 C24 C25 F25 178.83(14) . . . .
F24 C24 C25 C26 178.82(14) . . . .
C23 C24 C25 C26 -1.2(2) . . . .
F25 C25 C26 F26 -0.1(2) . . . .
C24 C25 C26 F26 179.93(14) . . . .
F25 C25 C26 C27 179.50(13) . . . .
C24 C25 C26 C27 -0.4(2) . . . .
F26 C26 C27 F27 2.1(2) . . . .
C25 C26 C27 F27 -177.58(13) . . . .
F26 C26 C27 C22 -177.88(13) . . . .
C25 C26 C27 C22 2.5(2) . . . .
C23 C22 C27 F27 177.41(13) . . . .
P1 C22 C27 F27 -3.52(19) . . . .
C23 C22 C27 C26 -2.7(2) . . . .
P1 C22 C27 C26 176.41(12) . . . .
